data_7021770
loop_
_publ_author_name
'Cao, Deng-Ke'
'Gu, Yan-Wei'
'Feng, Jia-Qi'
'Cai, Zhong-Sheng'
'Ward, Michael D.'

_publ_section_title
;
 Mononuclear lanthanide complexes incorporating an anthracene group:
 structural modification, slow magnetic relaxation and multicomponent
 fluorescence emissions in Dy compounds.
;
_journal_issue 32
_journal_name_full 'Dalton transactions (Cambridge, England : 2003)'
_journal_page_first 11436
_journal_page_last 11444
_journal_paper_doi 10.1039/c3dt51176f
_journal_volume 42
_journal_year 2013
_chemical_formula_sum 'C34 H26 F18 Gd O10 P'
_chemical_formula_weight 1124.77
_chemical_name_systematic
;
?
;
_space_group_IT_number 15
_symmetry_cell_setting monoclinic
_symmetry_space_group_name_Hall '-C 2yc'
_symmetry_space_group_name_H-M 'C 1 2/c 1'
_atom_sites_solution_hydrogens geom
_atom_sites_solution_primary direct
_atom_sites_solution_secondary difmap
_audit_creation_method SHELXL-97
_cell_angle_alpha 90.00
_cell_angle_beta 104.8430(10)
_cell_angle_gamma 90.00
_cell_formula_units_Z 8
_cell_length_a 24.4266(15)
_cell_length_b 11.7278(7)
_cell_length_c 29.6653(18)
_cell_measurement_reflns_used 9117
_cell_measurement_temperature 173(2)
_cell_measurement_theta_max 27.52
_cell_measurement_theta_min 2.27
_cell_volume 8214.7(9)
_computing_cell_refinement SMART
_computing_data_collection 'SMART (Bruker, 2000)'
_computing_data_reduction 'SAINT (Bruker, 2000)'
_computing_molecular_graphics SHELXTL
_computing_publication_material SHELXTL
_computing_structure_refinement SHELXTL
_computing_structure_solution 'SHELXTL (Bruker, 2000)'
_diffrn_ambient_temperature 173(2)
_diffrn_measured_fraction_theta_full 0.996
_diffrn_measured_fraction_theta_max 0.996
_diffrn_measurement_device_type 'Bruker Smart Aepex CCD area detector'
_diffrn_measurement_method 'phi and omega scans'
_diffrn_radiation_monochromator graphite
_diffrn_radiation_source 'fine-focus sealed tube'
_diffrn_radiation_type MoK\a
_diffrn_radiation_wavelength 0.71073
_diffrn_reflns_av_R_equivalents 0.0353
_diffrn_reflns_av_sigmaI/netI 0.0294
_diffrn_reflns_limit_h_max 29
_diffrn_reflns_limit_h_min -30
_diffrn_reflns_limit_k_max 14
_diffrn_reflns_limit_k_min -13
_diffrn_reflns_limit_l_max 36
_diffrn_reflns_limit_l_min -36
_diffrn_reflns_number 32353
_diffrn_reflns_theta_full 26.00
_diffrn_reflns_theta_max 26.00
_diffrn_reflns_theta_min 1.72
_exptl_absorpt_coefficient_mu 1.789
_exptl_absorpt_correction_T_max 0.765
_exptl_absorpt_correction_T_min 0.657
_exptl_absorpt_correction_type multi-scan
_exptl_absorpt_process_details 'SADABS; Bruker, 2000'
_exptl_crystal_colour yellow
_exptl_crystal_density_diffrn 1.819
_exptl_crystal_density_method 'not measured'
_exptl_crystal_description blocky
_exptl_crystal_F_000 4408
_exptl_crystal_size_max 0.25
_exptl_crystal_size_mid 0.20
_exptl_crystal_size_min 0.15
_refine_diff_density_max 1.721
_refine_diff_density_min -1.547
_refine_diff_density_rms 0.112
_refine_ls_extinction_method none
_refine_ls_goodness_of_fit_ref 1.040
_refine_ls_hydrogen_treatment constr
_refine_ls_matrix_type full
_refine_ls_number_parameters 577
_refine_ls_number_reflns 8057
_refine_ls_number_restraints 508
_refine_ls_restrained_S_all 1.205
_refine_ls_R_factor_all 0.0426
_refine_ls_R_factor_gt 0.0377
_refine_ls_shift/su_max 0.001
_refine_ls_shift/su_mean 0.000
_refine_ls_structure_factor_coef Fsqd
_refine_ls_weighting_details 'calc w=1/[\s^2^(Fo^2^)+(0.0662P)^2^+36.1805P] where P=(Fo^2^+2Fc^2^)/3'
_refine_ls_weighting_scheme calc
_refine_ls_wR_factor_gt 0.1061
_refine_ls_wR_factor_ref 0.1097
_reflns_number_gt 7230
_reflns_number_total 8057
_reflns_threshold_expression >2sigma(I)
_cod_data_source_file c3dt51176f.txt
_cod_data_source_block 2
_cod_depositor_comments
;
The following automatic conversions were performed:

'_symmetry_cell_setting' value 'Monoclinic' changed to 'monoclinic'
according to /home/saulius/struct/CIF-dictionaries/cif_core.dic
dictionary named 'cif_core.dic' version 2.4.2 from 2011-04-26.

Automatic conversion script
Id: cif_fix_values 1891 2012-01-12 08:04:46Z andrius 
;
_cod_original_sg_symbol_H-M 'C2/c '
_cod_database_code 7021770

loop_
_symmetry_equiv_pos_as_xyz
'x, y, z'
'-x, y, -z+1/2'
'x+1/2, y+1/2, z'
'-x+1/2, y+1/2, -z+1/2'
'-x, -y, -z'
'x, -y, z-1/2'
'-x+1/2, -y+1/2, -z'
'x+1/2, -y+1/2, z-1/2'

loop_
_atom_site_label
_atom_site_type_symbol
_atom_site_fract_x
_atom_site_fract_y
_atom_site_fract_z
_atom_site_U_iso_or_equiv
_atom_site_adp_type
_atom_site_occupancy
_atom_site_symmetry_multiplicity
_atom_site_calc_flag
_atom_site_refinement_flags
Gd1 Gd 0.402215(8) 0.947909(16) 0.178912(7) 0.02136(10) Uani 1 1 d .
P1 P 0.42710(8) 0.89365(11) 0.06224(4) 0.0446(4) Uani 1 1 d U
F1 F 0.2751(2) 1.2116(4) 0.0818(2) 0.1162(19) Uani 1 1 d U
F2 F 0.3229(2) 1.3571(5) 0.0994(2) 0.1081(17) Uani 1 1 d U
F3 F 0.2632(2) 1.3229(5) 0.1324(2) 0.1089(16) Uani 1 1 d U
F4 F 0.40716(17) 1.3730(3) 0.27820(13) 0.0571(9) Uani 1 1 d U
F5 F 0.3935(2) 1.2152(4) 0.30906(13) 0.0723(12) Uani 1 1 d U
F6 F 0.47439(15) 1.2534(3) 0.29899(15) 0.0686(12) Uani 1 1 d U
F7 F 0.2220(3) 1.0696(7) 0.2267(3) 0.149(3) Uani 1 1 d U
F8 F 0.2203(3) 0.9117(6) 0.2612(3) 0.136(2) Uani 1 1 d U
F9 F 0.2861(2) 1.0236(6) 0.2820(2) 0.1074(18) Uani 1 1 d U
F10 F 0.20995(16) 0.6516(4) 0.13103(19) 0.0812(14) Uani 1 1 d U
F11 F 0.29155(18) 0.5755(3) 0.16070(18) 0.0711(12) Uani 1 1 d U
F12 F 0.2745(2) 0.6554(4) 0.09301(18) 0.0867(15) Uani 1 1 d U
F13 F 0.34203(14) 0.7831(3) 0.30718(12) 0.0497(8) Uani 1 1 d U
F14 F 0.39283(15) 0.6322(3) 0.32359(11) 0.0469(8) Uani 1 1 d U
F15 F 0.43013(15) 0.7968(3) 0.34306(10) 0.0477(8) Uani 1 1 d U
F16 F 0.4559(2) 0.4701(3) 0.20105(13) 0.0704(13) Uani 1 1 d U
F17 F 0.49385(15) 0.5695(3) 0.15746(12) 0.0478(8) Uani 1 1 d U
F18 F 0.40551(16) 0.5410(3) 0.13729(14) 0.0591(10) Uani 1 1 d U
O1W O 0.50098(13) 0.9933(3) 0.19270(11) 0.0272(6) Uani 1 1 d U
H1WC H 0.5148 0.9662 0.1671 0.033 Uiso 1 1 d R
H1WB H 0.5216 0.9572 0.2210 0.033 Uiso 1 1 d R
O1 O 0.41503(16) 0.9329(3) 0.10569(11) 0.0336(8) Uani 1 1 d U
O2 O 0.3745(3) 0.9257(4) 0.01899(14) 0.0860(18) Uani 1 1 d U
O3 O 0.4826(3) 0.9445(3) 0.05459(17) 0.0634(14) Uani 1 1 d U
O4 O 0.35956(15) 1.1127(3) 0.13909(12) 0.0370(8) Uani 1 1 d U
O5 O 0.42611(13) 1.1068(2) 0.23197(11) 0.0269(6) Uani 1 1 d U
O6 O 0.32033(14) 0.9886(3) 0.20447(13) 0.0356(8) Uani 1 1 d U
O7 O 0.33191(14) 0.8113(3) 0.14783(13) 0.0367(8) Uani 1 1 d U
O8 O 0.41260(13) 0.8567(2) 0.25238(10) 0.0265(6) Uani 1 1 d U
O9 O 0.44755(13) 0.7606(2) 0.17964(10) 0.0268(6) Uani 1 1 d U
C1 C 0.4363(3) 0.7427(4) 0.06132(18) 0.0510(16) Uani 1 1 d U
H1A H 0.4696 0.7229 0.0858 0.061 Uiso 1 1 calc R
H1B H 0.4040 0.7070 0.0691 0.061 Uiso 1 1 calc R
C2 C 0.4425(3) 0.6916(4) 0.01610(18) 0.0539(17) Uani 1 1 d U
C3 C 0.3937(4) 0.6493(5) -0.0171(2) 0.0621(19) Uani 1 1 d U
C4 C 0.3379(4) 0.6542(6) -0.0113(3) 0.074(2) Uani 1 1 d U
H4A H 0.3316 0.6897 0.0149 0.089 Uiso 1 1 calc R
C5 C 0.2934(5) 0.6079(7) -0.0435(3) 0.087(3) Uani 1 1 d U
H5A H 0.2574 0.6123 -0.0385 0.104 Uiso 1 1 calc R
C6 C 0.3001(5) 0.5540(6) -0.0837(3) 0.085(2) Uani 1 1 d U
H6A H 0.2691 0.5217 -0.1048 0.102 Uiso 1 1 calc R
C7 C 0.3519(5) 0.5492(5) -0.0916(2) 0.0734(17) Uani 1 1 d U
H7A H 0.3561 0.5150 -0.1188 0.088 Uiso 1 1 calc R
C8 C 0.4013(4) 0.5960(5) -0.0588(2) 0.0634(13) Uani 1 1 d U
C9 C 0.4548(4) 0.5898(5) -0.0658(2) 0.0639(13) Uani 1 1 d U
H9A H 0.4590 0.5574 -0.0933 0.077 Uiso 1 1 calc R
C10 C 0.5033(4) 0.6296(5) -0.0335(2) 0.0611(13) Uani 1 1 d U
C11 C 0.5586(4) 0.6196(6) -0.0406(3) 0.0739(16) Uani 1 1 d U
H11A H 0.5626 0.5879 -0.0683 0.089 Uiso 1 1 calc R
C12 C 0.6054(4) 0.6546(6) -0.0087(3) 0.076(2) Uani 1 1 d U
H12A H 0.6411 0.6453 -0.0139 0.091 Uiso 1 1 calc R
C13 C 0.5991(4) 0.7066(5) 0.0336(3) 0.073(2) Uani 1 1 d U
H13A H 0.6310 0.7318 0.0558 0.088 Uiso 1 1 calc R
C14 C 0.5478(4) 0.7193(5) 0.0414(2) 0.0604(18) Uani 1 1 d U
H14A H 0.5449 0.7537 0.0690 0.072 Uiso 1 1 calc R
C15 C 0.4977(4) 0.6818(4) 0.00884(19) 0.0574(18) Uani 1 1 d U
C16 C 0.3453(4) 1.0380(7) 0.0182(3) 0.084(3) Uani 1 1 d DU
H16A H 0.3288 1.0437 0.0445 0.100 Uiso 1 1 calc R
H16B H 0.3723 1.0997 0.0202 0.100 Uiso 1 1 calc R
C17 C 0.3016(4) 1.0459(6) -0.0250(3) 0.083(3) Uani 1 1 d DU
H17A H 0.2828 1.1183 -0.0265 0.125 Uiso 1 1 calc R
H17B H 0.2746 0.9857 -0.0263 0.125 Uiso 1 1 calc R
H17C H 0.3183 1.0391 -0.0508 0.125 Uiso 1 1 calc R
C18 C 0.5004(3) 1.0636(4) 0.0642(2) 0.0495(15) Uani 1 1 d U
H18A H 0.4880 1.1087 0.0360 0.059 Uiso 1 1 calc R
H18B H 0.4832 1.0950 0.0876 0.059 Uiso 1 1 calc R
C19 C 0.5624(4) 1.0687(6) 0.0812(2) 0.067(2) Uani 1 1 d U
H19A H 0.5740 1.1465 0.0875 0.101 Uiso 1 1 calc R
H19B H 0.5792 1.0382 0.0578 0.101 Uiso 1 1 calc R
H19C H 0.5743 1.0246 0.1092 0.101 Uiso 1 1 calc R
C20 C 0.3004(3) 1.2718(5) 0.1163(2) 0.0539(12) Uani 1 1 d U
C21 C 0.3441(2) 1.2058(4) 0.1530(2) 0.0410(10) Uani 1 1 d U
C22 C 0.3629(2) 1.2547(4) 0.19688(19) 0.0355(10) Uani 1 1 d U
H22A H 0.3484 1.3252 0.2024 0.043 Uiso 1 1 calc R
C23 C 0.40215(19) 1.2025(4) 0.23255(18) 0.0300(10) Uani 1 1 d U
C24 C 0.4193(2) 1.2627(4) 0.27986(19) 0.0379(11) Uani 1 1 d U
C25 C 0.2501(3) 0.9815(6) 0.2440(3) 0.0614(16) Uani 1 1 d U
C26 C 0.2812(2) 0.9293(5) 0.2110(2) 0.0431(12) Uani 1 1 d U
C27 C 0.2633(2) 0.8237(5) 0.1912(2) 0.0487(14) Uani 1 1 d U
H27A H 0.2341 0.7853 0.1996 0.058 Uiso 1 1 calc R
C28 C 0.2887(2) 0.7760(4) 0.1593(2) 0.0422(12) Uani 1 1 d U
C29 C 0.2656(3) 0.6639(6) 0.1354(3) 0.0622(18) Uani 1 1 d U
C30 C 0.3929(2) 0.7400(4) 0.30961(17) 0.0329(10) Uani 1 1 d U
C31 C 0.40862(18) 0.7540(4) 0.26302(15) 0.0249(9) Uani 1 1 d U
C32 C 0.41774(19) 0.6586(4) 0.23858(16) 0.0273(9) Uani 1 1 d U
H32A H 0.4106 0.5863 0.2487 0.033 Uiso 1 1 calc R
C33 C 0.43775(19) 0.6707(4) 0.19867(15) 0.0258(9) Uani 1 1 d U
C34 C 0.4486(2) 0.5605(4) 0.17395(18) 0.0346(11) Uani 1 1 d U

loop_
_atom_site_aniso_label
_atom_site_aniso_U_11
_atom_site_aniso_U_22
_atom_site_aniso_U_33
_atom_site_aniso_U_23
_atom_site_aniso_U_13
_atom_site_aniso_U_12
Gd1 0.02123(14) 0.01797(13) 0.02396(14) 0.00265(7) 0.00412(9) -0.00061(7)
P1 0.0928(12) 0.0219(6) 0.0171(5) 0.0006(4) 0.0102(6) -0.0105(6)
F1 0.116(3) 0.064(3) 0.117(3) -0.006(2) -0.065(3) 0.037(2)
F2 0.098(3) 0.093(3) 0.108(3) 0.060(3) -0.019(3) -0.004(3)
F3 0.090(3) 0.126(4) 0.101(3) 0.023(3) 0.007(2) 0.073(3)
F4 0.085(3) 0.0295(16) 0.057(2) -0.0059(14) 0.0192(19) 0.0184(16)
F5 0.109(3) 0.065(2) 0.048(2) -0.0023(18) 0.030(2) -0.023(2)
F6 0.047(2) 0.062(2) 0.083(3) -0.042(2) -0.0090(19) 0.0089(17)
F7 0.148(5) 0.169(5) 0.149(5) 0.031(4) 0.074(4) 0.118(4)
F8 0.139(5) 0.133(4) 0.181(5) -0.046(4) 0.125(4) -0.066(4)
F9 0.084(3) 0.140(4) 0.113(4) -0.051(4) 0.053(3) -0.009(3)
F10 0.045(2) 0.060(2) 0.130(4) -0.018(2) 0.008(2) -0.0293(19)
F11 0.067(3) 0.0361(18) 0.114(4) -0.008(2) 0.032(3) -0.0122(18)
F12 0.099(3) 0.074(3) 0.087(3) -0.035(2) 0.025(3) -0.049(3)
F13 0.0481(19) 0.058(2) 0.0536(19) 0.0075(16) 0.0326(16) 0.0093(15)
F14 0.068(2) 0.0385(16) 0.0430(17) 0.0151(13) 0.0295(16) -0.0011(15)
F15 0.062(2) 0.0570(19) 0.0260(14) -0.0032(13) 0.0150(14) -0.0144(16)
F16 0.145(4) 0.0246(15) 0.057(2) 0.0112(15) 0.055(3) 0.019(2)
F17 0.056(2) 0.0388(16) 0.056(2) -0.0130(14) 0.0269(17) 0.0042(14)
F18 0.050(2) 0.055(2) 0.067(2) -0.0339(17) 0.0042(18) -0.0064(15)
O1W 0.0246(16) 0.0278(16) 0.0295(15) 0.0015(13) 0.0076(13) 0.0013(12)
O1 0.045(2) 0.0296(16) 0.0238(16) 0.0045(12) 0.0053(15) -0.0002(14)
O2 0.177(5) 0.0287(19) 0.027(2) 0.0019(16) -0.020(2) -0.001(3)
O3 0.119(4) 0.027(2) 0.065(3) -0.0080(17) 0.061(3) -0.014(2)
O4 0.043(2) 0.0256(16) 0.0393(18) 0.0052(14) 0.0050(16) 0.0088(14)
O5 0.0219(15) 0.0208(15) 0.0372(17) -0.0010(13) 0.0065(13) 0.0016(12)
O6 0.0266(17) 0.0312(17) 0.050(2) 0.0031(15) 0.0120(15) 0.0000(14)
O7 0.0286(18) 0.0309(17) 0.047(2) 0.0003(15) 0.0029(15) -0.0064(14)
O8 0.0324(17) 0.0228(15) 0.0255(15) 0.0023(12) 0.0094(13) -0.0011(12)
O9 0.0329(17) 0.0228(15) 0.0257(15) 0.0036(12) 0.0092(13) 0.0008(12)
C1 0.105(5) 0.025(2) 0.025(2) -0.0024(19) 0.019(3) -0.013(3)
C2 0.119(5) 0.019(2) 0.024(2) -0.0004(19) 0.019(3) -0.012(3)
C3 0.126(6) 0.027(3) 0.032(3) -0.003(2) 0.018(3) -0.013(3)
C4 0.121(6) 0.051(4) 0.052(4) -0.004(3) 0.024(4) -0.028(4)
C5 0.120(7) 0.065(5) 0.075(5) -0.012(4) 0.025(5) -0.030(5)
C6 0.129(4) 0.052(4) 0.061(4) -0.007(3) -0.002(4) -0.015(4)
C7 0.135(4) 0.037(3) 0.036(3) -0.010(2) 0.000(3) -0.003(3)
C8 0.125(3) 0.029(3) 0.031(3) -0.003(2) 0.010(3) -0.005(3)
C9 0.134(3) 0.027(3) 0.030(3) -0.004(2) 0.019(3) 0.000(3)
C10 0.122(3) 0.026(3) 0.037(3) 0.002(2) 0.025(2) -0.001(3)
C11 0.131(3) 0.037(3) 0.061(4) 0.001(3) 0.038(4) 0.004(4)
C12 0.111(6) 0.044(3) 0.081(5) 0.011(3) 0.041(5) 0.007(4)
C13 0.121(6) 0.032(3) 0.066(4) 0.011(3) 0.022(4) 0.000(4)
C14 0.111(6) 0.031(3) 0.043(3) 0.006(2) 0.027(4) 0.001(3)
C15 0.122(6) 0.020(2) 0.031(3) 0.003(2) 0.021(3) -0.004(3)
C16 0.104(6) 0.067(5) 0.070(5) -0.001(4) 0.003(4) 0.001(4)
C17 0.120(8) 0.050(4) 0.069(5) 0.009(3) 0.005(5) -0.010(4)
C18 0.078(4) 0.025(2) 0.051(3) 0.003(2) 0.025(3) -0.005(2)
C19 0.095(6) 0.058(4) 0.045(4) 0.001(3) 0.010(4) 0.003(4)
C20 0.054(3) 0.034(2) 0.063(3) 0.011(2) -0.005(2) 0.011(2)
C21 0.039(2) 0.030(2) 0.050(2) 0.0100(18) 0.005(2) 0.0066(17)
C22 0.030(2) 0.024(2) 0.052(2) 0.0025(19) 0.0100(19) 0.0060(18)
C23 0.024(2) 0.023(2) 0.045(3) 0.0026(19) 0.011(2) -0.0012(17)
C24 0.038(3) 0.028(2) 0.049(3) -0.005(2) 0.012(2) 0.005(2)
C25 0.039(3) 0.058(3) 0.097(4) -0.002(3) 0.036(3) -0.003(3)
C26 0.027(2) 0.040(3) 0.064(3) 0.006(2) 0.015(2) 0.001(2)
C27 0.033(3) 0.045(3) 0.069(4) 0.004(3) 0.015(3) -0.014(2)
C28 0.033(3) 0.032(3) 0.057(3) 0.002(2) 0.003(2) -0.008(2)
C29 0.052(4) 0.049(3) 0.085(5) -0.010(3) 0.015(3) -0.022(3)
C30 0.039(3) 0.033(2) 0.031(2) 0.0041(19) 0.015(2) -0.002(2)
C31 0.023(2) 0.027(2) 0.025(2) 0.0038(17) 0.0062(17) -0.0023(16)
C32 0.030(2) 0.021(2) 0.030(2) 0.0036(17) 0.0065(18) -0.0023(17)
C33 0.027(2) 0.024(2) 0.023(2) 0.0004(16) 0.0026(17) 0.0012(17)
C34 0.048(3) 0.027(2) 0.031(2) 0.0009(18) 0.014(2) 0.0003(19)

loop_
_atom_type_symbol
_atom_type_description
_atom_type_scat_dispersion_real
_atom_type_scat_dispersion_imag
_atom_type_scat_source
C C 0.0033 0.0016 'International Tables Vol C Tables 4.2.6.8 and 6.1.1.4'
H H 0.0000 0.0000 'International Tables Vol C Tables 4.2.6.8 and 6.1.1.4'
O O 0.0106 0.0060 'International Tables Vol C Tables 4.2.6.8 and 6.1.1.4'
F F 0.0171 0.0103 'International Tables Vol C Tables 4.2.6.8 and 6.1.1.4'
P P 0.1023 0.0942 'International Tables Vol C Tables 4.2.6.8 and 6.1.1.4'
Gd Gd -0.1653 3.9035 'International Tables Vol C Tables 4.2.6.8 and 6.1.1.4'

loop_
_geom_angle_atom_site_label_1
_geom_angle_atom_site_label_2
_geom_angle_atom_site_label_3
_geom_angle
O1 Gd1 O7 80.73(13)
O1 Gd1 O6 130.98(13)
O7 Gd1 O6 70.79(12)
O1 Gd1 O4 74.78(12)
O7 Gd1 O4 100.18(12)
O6 Gd1 O4 72.19(12)
O1 Gd1 O8 145.97(11)
O7 Gd1 O8 87.07(12)
O6 Gd1 O8 72.39(11)
O4 Gd1 O8 138.97(11)
O1 Gd1 O1W 78.59(12)
O7 Gd1 O1W 144.77(11)
O6 Gd1 O1W 142.84(12)
O4 Gd1 O1W 101.48(12)
O8 Gd1 O1W 94.40(11)
O1 Gd1 O5 127.75(11)
O7 Gd1 O5 144.15(11)
O6 Gd1 O5 73.60(11)
O4 Gd1 O5 72.33(12)
O8 Gd1 O5 78.37(10)
O1W Gd1 O5 69.70(10)
O1 Gd1 O9 76.57(11)
O7 Gd1 O9 71.17(11)
O6 Gd1 O9 126.47(11)
O4 Gd1 O9 151.08(11)
O8 Gd1 O9 69.43(10)
O1W Gd1 O9 76.45(10)
O5 Gd1 O9 130.65(10)
O1 P1 O3 112.8(2)
O1 P1 O2 109.1(3)
O3 P1 O2 110.1(3)
O1 P1 C1 112.2(2)
O3 P1 C1 105.1(3)
O2 P1 C1 107.3(3)
Gd1 O1W H1WC 109.5
Gd1 O1W H1WB 109.4
H1WC O1W H1WB 109.5
P1 O1 Gd1 165.6(2)
C16 O2 P1 119.9(4)
C18 O3 P1 124.3(4)
C21 O4 Gd1 132.6(3)
C23 O5 Gd1 131.1(3)
C26 O6 Gd1 133.6(3)
C28 O7 Gd1 134.0(4)
C31 O8 Gd1 131.6(3)
C33 O9 Gd1 128.4(3)
C2 C1 P1 116.6(4)
C2 C1 H1A 108.1
P1 C1 H1A 108.1
C2 C1 H1B 108.1
P1 C1 H1B 108.1
H1A C1 H1B 107.3
C15 C2 C3 121.7(5)
C15 C2 C1 118.7(6)
C3 C2 C1 119.5(7)
C4 C3 C2 124.3(6)
C4 C3 C8 117.5(7)
C2 C3 C8 118.2(8)
C5 C4 C3 121.2(8)
C5 C4 H4A 119.4
C3 C4 H4A 119.4
C4 C5 C6 122.1(10)
C4 C5 H5A 118.9
C6 C5 H5A 118.9
C7 C6 C5 119.3(9)
C7 C6 H6A 120.4
C5 C6 H6A 120.4
C6 C7 C8 121.8(7)
C6 C7 H7A 119.1
C8 C7 H7A 119.1
C9 C8 C7 122.6(6)
C9 C8 C3 119.3(7)
C7 C8 C3 118.1(8)
C8 C9 C10 123.3(6)
C8 C9 H9A 118.3
C10 C9 H9A 118.3
C9 C10 C11 122.6(6)
C9 C10 C15 119.2(7)
C11 C10 C15 118.1(7)
C12 C11 C10 122.4(7)
C12 C11 H11A 118.8
C10 C11 H11A 118.8
C11 C12 C13 118.7(8)
C11 C12 H12A 120.7
C13 C12 H12A 120.7
C14 C13 C12 120.9(8)
C14 C13 H13A 119.6
C12 C13 H13A 119.6
C13 C14 C15 121.9(7)
C13 C14 H14A 119.0
C15 C14 H14A 119.0
C2 C15 C14 123.8(5)
C2 C15 C10 118.2(7)
C14 C15 C10 118.0(7)
C17 C16 O2 108.2(7)
C17 C16 H16A 110.1
O2 C16 H16A 110.1
C17 C16 H16B 110.1
O2 C16 H16B 110.1
H16A C16 H16B 108.4
C16 C17 H17A 109.5
C16 C17 H17B 109.5
H17A C17 H17B 109.5
C16 C17 H17C 109.5
H17A C17 H17C 109.5
H17B C17 H17C 109.5
C19 C18 O3 109.4(5)
C19 C18 H18A 109.8
O3 C18 H18A 109.8
C19 C18 H18B 109.8
O3 C18 H18B 109.8
H18A C18 H18B 108.2
C18 C19 H19A 109.5
C18 C19 H19B 109.5
H19A C19 H19B 109.5
C18 C19 H19C 109.5
H19A C19 H19C 109.5
H19B C19 H19C 109.5
F1 C20 F3 108.4(7)
F1 C20 F2 106.3(7)
F3 C20 F2 101.3(6)
F1 C20 C21 113.6(5)
F3 C20 C21 114.0(6)
F2 C20 C21 112.2(5)
O4 C21 C22 127.7(5)
O4 C21 C20 114.9(5)
C22 C21 C20 117.4(5)
C23 C22 C21 122.3(4)
C23 C22 H22A 118.8
C21 C22 H22A 118.8
O5 C23 C22 128.1(5)
O5 C23 C24 113.7(4)
C22 C23 C24 118.2(4)
F5 C24 F6 106.7(5)
F5 C24 F4 107.3(4)
F6 C24 F4 106.8(4)
F5 C24 C23 110.1(4)
F6 C24 C23 111.4(4)
F4 C24 C23 114.2(4)
F7 C25 F8 112.1(7)
F7 C25 F9 102.2(7)
F8 C25 F9 102.6(7)
F7 C25 C26 112.0(7)
F8 C25 C26 115.4(6)
F9 C25 C26 111.4(5)
O6 C26 C27 127.2(6)
O6 C26 C25 114.2(5)
C27 C26 C25 118.5(5)
C28 C27 C26 120.3(5)
C28 C27 H27A 119.8
C26 C27 H27A 119.8
O7 C28 C27 127.5(5)
O7 C28 C29 113.1(5)
C27 C28 C29 119.4(5)
F10 C29 F12 107.8(6)
F10 C29 F11 107.1(5)
F12 C29 F11 107.6(6)
F10 C29 C28 112.4(6)
F12 C29 C28 111.7(5)
F11 C29 C28 109.9(6)
F13 C30 F14 107.7(4)
F13 C30 F15 107.5(4)
F14 C30 F15 107.2(4)
F13 C30 C31 111.0(4)
F14 C30 C31 113.7(4)
F15 C30 C31 109.5(4)
O8 C31 C32 127.7(4)
O8 C31 C30 112.5(4)
C32 C31 C30 119.8(4)
C31 C32 C33 120.0(4)
C31 C32 H32A 120.0
C33 C32 H32A 120.0
O9 C33 C32 128.2(4)
O9 C33 C34 114.6(4)
C32 C33 C34 117.2(4)
F17 C34 F16 107.2(5)
F17 C34 F18 105.9(4)
F16 C34 F18 108.5(5)
F17 C34 C33 111.7(4)
F16 C34 C33 113.5(4)
F18 C34 C33 109.7(4)

loop_
_geom_bond_atom_site_label_1
_geom_bond_atom_site_label_2
_geom_bond_distance
Gd1 O1 2.279(3)
Gd1 O7 2.357(3)
Gd1 O6 2.362(3)
Gd1 O4 2.364(3)
Gd1 O8 2.382(3)
Gd1 O1W 2.401(3)
Gd1 O5 2.412(3)
Gd1 O9 2.458(3)
P1 O1 1.468(4)
P1 O3 1.550(5)
P1 O2 1.611(5)
P1 C1 1.786(5)
F1 C20 1.269(8)
F2 C20 1.303(8)
F3 C20 1.280(8)
F4 C24 1.326(6)
F5 C24 1.317(6)
F6 C24 1.324(6)
F7 C25 1.273(9)
F8 C25 1.285(8)
F9 C25 1.334(10)
F10 C29 1.340(8)
F11 C29 1.339(9)
F12 C29 1.335(9)
F13 C30 1.325(6)
F14 C30 1.331(6)
F15 C30 1.339(6)
F16 C34 1.315(6)
F17 C34 1.322(6)
F18 C34 1.325(7)
O1W H1WC 0.9600
O1W H1WB 0.9600
O2 C16 1.494(10)
O3 C18 1.470(6)
O4 C21 1.257(6)
O5 C23 1.268(5)
O6 C26 1.237(6)
O7 C28 1.260(6)
O8 C31 1.255(5)
O9 C33 1.247(5)
C1 C2 1.512(7)
C1 H1A 0.9700
C1 H1B 0.9700
C2 C15 1.423(11)
C2 C3 1.427(10)
C3 C4 1.416(12)
C3 C8 1.442(9)
C4 C5 1.364(11)
C4 H4A 0.9300
C5 C6 1.397(13)
C5 H5A 0.9300
C6 C7 1.345(14)
C6 H6A 0.9300
C7 C8 1.450(11)
C7 H7A 0.9300
C8 C9 1.376(11)
C9 C10 1.399(11)
C9 H9A 0.9300
C10 C11 1.425(12)
C10 C15 1.434(8)
C11 C12 1.349(12)
C11 H11A 0.9300
C12 C13 1.438(11)
C12 H12A 0.9300
C13 C14 1.339(11)
C13 H13A 0.9300
C14 C15 1.421(10)
C14 H14A 0.9300
C16 C17 1.446(9)
C16 H16A 0.9700
C16 H16B 0.9700
C17 H17A 0.9600
C17 H17B 0.9600
C17 H17C 0.9600
C18 C19 1.469(11)
C18 H18A 0.9700
C18 H18B 0.9700
C19 H19A 0.9600
C19 H19B 0.9600
C19 H19C 0.9600
C20 C21 1.526(7)
C21 C22 1.389(8)
C22 C23 1.376(7)
C22 H22A 0.9300
C23 C24 1.530(7)
C25 C26 1.512(9)
C26 C27 1.392(8)
C27 C28 1.376(8)
C27 H27A 0.9300
C28 C29 1.531(8)
C30 C31 1.536(6)
C31 C32 1.382(6)
C32 C33 1.399(6)
C32 H32A 0.9300
C33 C34 1.543(6)
